data_1530542
loop_
_publ_author_name
'Palkina, K.'
'Chibiskova, N.T.'
'Kuznetsova, V.G.'
'Maksimova, S.I.'

_publ_section_title
;
 Crystal structure of the compound Cs Tb (P O3)4
;
_journal_name_full
;
Koordinatsionnaya Khimiya (= Coordination Chemistry (USSR))
;
_journal_page_first 1092
_journal_page_last 1095
_journal_volume 4
_journal_year 1978
_chemical_formula_sum 'Cs O12 P4 Tb'
_chemical_name_systematic 'Cs Tb (P O3)4'
_space_group_IT_number 4
_symmetry_space_group_name_Hall 'P 2c'
_symmetry_space_group_name_H-M 'P 1 1 21'
_cell_angle_alpha 90
_cell_angle_beta 90
_cell_angle_gamma 100
_cell_formula_units_Z 2
_cell_length_a 7.032
_cell_length_b 8.705
_cell_length_c 9.051
_cell_volume 545.627
_citation_journal_id_ASTM KOKHDC
_cod_data_source_file Palkina_KOKHDC_1978_455.cif
_cod_data_source_block Cs1O12P4Tb1
_cod_original_cell_volume 545.6267
_cod_original_sg_symbol_Hall 'P 2yb (z,x,y)'
_cod_original_formula_sum 'Cs1 O12 P4 Tb1'
_cod_database_code 1530542

loop_
_symmetry_equiv_pos_as_xyz
x,y,z
-x,-y,z+1/2

loop_
_atom_site_label
_atom_site_type_symbol
_atom_site_fract_x
_atom_site_fract_y
_atom_site_fract_z
_atom_site_occupancy
_atom_site_U_iso_or_equiv
O8 O-2 0.517 0.816 0.03 1 0.0
O10 O-2 0.282 0.614 0.166 1 0.0
Cs1 Cs+1 0.672 0.1755 0.1619 1 0.0
P2 P+5 0.311 0.777 0.076 1 0.0
O11 O-2 0.195 0.368 0.017 1 0.0
O9 O-2 0.544 0.493 0.055 1 0.0
O2 O-2 0.871 0.92 0.854 1 0.0
P1 P+5 0.082 -0.069 0.277 1 0.0
O7 O-2 0.043 0.801 0.401 1 0.0
O6 O-2 0.155 0.765 -0.03 1 0.0
Tb1 Tb+3 0.8 0.6973 -0.0019 1 0.0
O5 O-2 0.663 0.631 0.764 1 0.0
O1 O-2 0.924 0.906 0.17 1 0.0
O3 O-2 0.082 0.529 0.446 1 0.0
P4 P+5 0.646 0.539 0.63 1 0.0
P3 P+5 0.057 0.378 0.891 1 0.0
O4 O-2 0.275 0.9 0.202 1 0.0
O12 O-2 0.853 0.607 0.247 1 0.0
